data_4111370
loop_
_publ_author_name
'David E. Herbert'
'Makoto Tanabe'
'Sara C. Bourke'
'Alan J. Lough'
'Ian Manners'

_publ_section_title
;
 Strain-Controlled, Photochemically, or Thermally Promoted Haptotropic
 Shifts of Cyclopentadienyl Ligands in Group 8 Metallocenophanes
;
_journal_name_full 'Journal of the American Chemical Society'
_journal_page_first 4166
_journal_page_last 4176
_journal_paper_doi 10.1021/ja077334+
_journal_volume 130
_journal_year 2008
_chemical_formula_moiety 'C22 H36 P2 Ru'
_chemical_formula_sum 'C22 H36 P2 Ru'
_chemical_formula_weight 463.52
_chemical_name_systematic
; 
 ? 
;
_space_group_IT_number 14
_symmetry_cell_setting monoclinic
_symmetry_space_group_name_Hall '-P 2ybc'
_symmetry_space_group_name_H-M 'P 1 21/c 1'
_atom_sites_solution_hydrogens geom
_atom_sites_solution_primary direct
_atom_sites_solution_secondary difmap
_audit_creation_method SHELXL-97
_cell_angle_alpha 90.00
_cell_angle_beta 104.2840(18)
_cell_angle_gamma 90.00
_cell_formula_units_Z 8
_cell_length_a 27.5842(4)
_cell_length_b 11.3235(4)
_cell_length_c 14.7297(9)
_cell_measurement_reflns_used 33933
_cell_measurement_temperature 150(1)
_cell_measurement_theta_max 27.5
_cell_measurement_theta_min 2.6
_cell_volume 4458.6(3)
_computing_cell_refinement 'Denzo-SMN (Otwinowski & Minor, 1997)'
_computing_data_collection 'Collect (Nonius BV, 1997-2003)'
_computing_data_reduction Denzo-SMN
_computing_molecular_graphics 'SHELXTL V6.12'
_computing_publication_material 'SHELXTL V6.12'
_computing_structure_refinement 'SHELXTL V6.12(Sheldrick, 2001)'
_computing_structure_solution 'SIR-92 (Altomare et al., 1993)'
_diffrn_ambient_temperature 150(1)
_diffrn_detector_area_resol_mean 9
_diffrn_measured_fraction_theta_full 0.994
_diffrn_measured_fraction_theta_max 0.994
_diffrn_measurement_device_type 'Bruker-Nonius KappaCCD'
_diffrn_measurement_method '\f scans and \w scans with \k offsets'
_diffrn_radiation_monochromator graphite
_diffrn_radiation_source 'fine-focus sealed tube'
_diffrn_radiation_type MoK\a
_diffrn_radiation_wavelength 0.71073
_diffrn_reflns_av_R_equivalents 0.0932
_diffrn_reflns_av_sigmaI/netI 0.0927
_diffrn_reflns_limit_h_max 35
_diffrn_reflns_limit_h_min -35
_diffrn_reflns_limit_k_max 14
_diffrn_reflns_limit_k_min -14
_diffrn_reflns_limit_l_max 18
_diffrn_reflns_limit_l_min -19
_diffrn_reflns_number 33933
_diffrn_reflns_theta_full 27.45
_diffrn_reflns_theta_max 27.45
_diffrn_reflns_theta_min 2.55
_diffrn_standards_decay_% 0
_diffrn_standards_interval_count 0
_diffrn_standards_interval_time 0
_diffrn_standards_number 0
_exptl_absorpt_coefficient_mu 0.850
_exptl_absorpt_correction_T_max 0.993
_exptl_absorpt_correction_T_min 0.489
_exptl_absorpt_correction_type multi-scan
_exptl_absorpt_process_details
;
multi-scan from symmetry-related measurements 
 Sortav (Blessing 1995)
;
_exptl_crystal_colour orange
_exptl_crystal_density_diffrn 1.381
_exptl_crystal_description plate
_exptl_crystal_F_000 1936
_exptl_crystal_size_max 0.12
_exptl_crystal_size_mid 0.12
_exptl_crystal_size_min 0.06
_refine_diff_density_max 0.851
_refine_diff_density_min -1.280
_refine_diff_density_rms 0.119
_refine_ls_extinction_coef 0.00088(14)
_refine_ls_extinction_expression Fc^*^=kFc[1+0.001xFc^2^\l^3^/sin(2\q)]^-1/4^
_refine_ls_extinction_method SHELXL
_refine_ls_goodness_of_fit_ref 1.032
_refine_ls_hydrogen_treatment mixed
_refine_ls_matrix_type full
_refine_ls_number_parameters 476
_refine_ls_number_reflns 10126
_refine_ls_number_restraints 0
_refine_ls_restrained_S_all 1.032
_refine_ls_R_factor_all 0.1046
_refine_ls_R_factor_gt 0.0522
_refine_ls_shift/su_max 0.002
_refine_ls_shift/su_mean 0.000
_refine_ls_structure_factor_coef Fsqd
_refine_ls_weighting_details 'calc w=1/[\s^2^(Fo^2^)+(0.0593P)^2^+1.9315P] where P=(Fo^2^+2Fc^2^)/3'
_refine_ls_weighting_scheme calc
_refine_ls_wR_factor_gt 0.1150
_refine_ls_wR_factor_ref 0.1366
_reflns_number_gt 6401
_reflns_number_total 10126
_reflns_threshold_expression I>2\s(I)
_cod_data_source_file ja077334-file008.cif
_cod_data_source_block k0566a
_cod_original_sg_symbol_H-M 'P 21/c'
_cod_database_code 4111370

loop_
_symmetry_equiv_pos_as_xyz
'x, y, z'
'-x, y+1/2, -z+1/2'
'-x, -y, -z'
'x, -y-1/2, z-1/2'

loop_
_atom_site_label
_atom_site_type_symbol
_atom_site_fract_x
_atom_site_fract_y
_atom_site_fract_z
_atom_site_U_iso_or_equiv
_atom_site_adp_type
_atom_site_occupancy
_atom_site_symmetry_multiplicity
_atom_site_calc_flag
_atom_site_refinement_flags
Ru1A Ru 0.633434(13) 0.07933(3) 0.32720(2) 0.02612(12) Uani 1 1 d .
P1A P 0.57504(5) -0.04369(12) 0.35748(8) 0.0336(3) Uani 1 1 d .
P2A P 0.63154(5) -0.04831(11) 0.20919(8) 0.0315(3) Uani 1 1 d .
C1A C 0.68656(16) 0.2344(4) 0.3632(3) 0.0288(10) Uani 1 1 d .
C2A C 0.66767(18) 0.2060(4) 0.4438(3) 0.0341(11) Uani 1 1 d .
H2AA H 0.6490 0.2606 0.4764 0.041 Uiso 1 1 calc R
C3A C 0.68263(18) 0.0883(5) 0.4713(3) 0.0377(12) Uani 1 1 d .
H3AA H 0.6765 0.0467 0.5273 0.045 Uiso 1 1 calc R
C4A C 0.70965(18) 0.0432(5) 0.4112(4) 0.0394(12) Uani 1 1 d .
H4AA H 0.7271 -0.0349 0.4174 0.047 Uiso 1 1 calc R
C5A C 0.71257(17) 0.1332(4) 0.3452(3) 0.0341(11) Uani 1 1 d .
H5AA H 0.7317 0.1272 0.2959 0.041 Uiso 1 1 calc R
C6A C 0.57290(17) 0.2036(4) 0.2474(3) 0.0298(10) Uani 1 1 d .
H6AA H 0.5608(16) 0.217(4) 0.303(3) 0.033(13) Uiso 1 1 d .
C7A C 0.59777(16) 0.3014(4) 0.2110(3) 0.0271(10) Uani 1 1 d .
C8A C 0.58279(18) 0.2974(4) 0.1150(3) 0.0353(11) Uani 1 1 d .
H8AA H 0.5943 0.3485 0.0736 0.042 Uiso 1 1 calc R
C9A C 0.54723(19) 0.2046(5) 0.0868(3) 0.0409(13) Uani 1 1 d .
H9AA H 0.5312 0.1838 0.0241 0.049 Uiso 1 1 calc R
C10A C 0.54021(18) 0.1515(5) 0.1647(3) 0.0380(12) Uani 1 1 d .
H10A H 0.5172 0.0892 0.1653 0.046 Uiso 1 1 calc R
C11A C 0.68477(17) 0.3526(4) 0.3140(3) 0.0312(11) Uani 1 1 d .
C12A C 0.62914(18) 0.3975(4) 0.2700(3) 0.0305(11) Uani 1 1 d .
C13A C 0.7144(2) 0.4401(5) 0.3874(4) 0.0439(13) Uani 1 1 d .
H13A H 0.7491 0.4131 0.4090 0.066 Uiso 1 1 calc R
H13B H 0.6991 0.4442 0.4407 0.066 Uiso 1 1 calc R
H13C H 0.7138 0.5186 0.3590 0.066 Uiso 1 1 calc R
C14A C 0.71258(18) 0.3410(5) 0.2356(3) 0.0415(13) Uani 1 1 d .
H14A H 0.7462 0.3097 0.2619 0.062 Uiso 1 1 calc R
H14B H 0.7150 0.4188 0.2080 0.062 Uiso 1 1 calc R
H14C H 0.6941 0.2872 0.1872 0.062 Uiso 1 1 calc R
C15A C 0.60225(19) 0.4359(4) 0.3456(3) 0.0372(12) Uani 1 1 d .
H15A H 0.5675 0.4569 0.3157 0.056 Uiso 1 1 calc R
H15B H 0.6194 0.5044 0.3797 0.056 Uiso 1 1 calc R
H15C H 0.6027 0.3706 0.3896 0.056 Uiso 1 1 calc R
C16A C 0.6299(2) 0.5086(5) 0.2108(4) 0.0434(13) Uani 1 1 d .
H16A H 0.5959 0.5408 0.1904 0.065 Uiso 1 1 calc R
H16B H 0.6422 0.4883 0.1558 0.065 Uiso 1 1 calc R
H16C H 0.6520 0.5678 0.2484 0.065 Uiso 1 1 calc R
C17A C 0.5570(2) -0.1633(5) 0.2679(3) 0.0431(13) Uani 1 1 d .
H17A H 0.5727 -0.2385 0.2943 0.052 Uiso 1 1 calc R
H17B H 0.5203 -0.1741 0.2524 0.052 Uiso 1 1 calc R
C18A C 0.57331(18) -0.1344(5) 0.1788(3) 0.0379(12) Uani 1 1 d .
H18A H 0.5468 -0.0884 0.1356 0.045 Uiso 1 1 calc R
H18B H 0.5787 -0.2083 0.1468 0.045 Uiso 1 1 calc R
C19A C 0.5918(2) -0.1348(6) 0.4635(4) 0.0587(17) Uani 1 1 d .
H19A H 0.5668 -0.1971 0.4600 0.088 Uiso 1 1 calc R
H19B H 0.5930 -0.0853 0.5186 0.088 Uiso 1 1 calc R
H19C H 0.6247 -0.1707 0.4686 0.088 Uiso 1 1 calc R
C20A C 0.5151(2) 0.0162(6) 0.3694(4) 0.0535(16) Uani 1 1 d .
H20A H 0.4931 -0.0489 0.3772 0.080 Uiso 1 1 calc R
H20B H 0.4994 0.0612 0.3130 0.080 Uiso 1 1 calc R
H20C H 0.5209 0.0681 0.4242 0.080 Uiso 1 1 calc R
C21A C 0.6792(2) -0.1652(5) 0.2383(4) 0.0452(13) Uani 1 1 d .
H21A H 0.6752 -0.2196 0.1853 0.068 Uiso 1 1 calc R
H21B H 0.6751 -0.2086 0.2935 0.068 Uiso 1 1 calc R
H21C H 0.7126 -0.1296 0.2517 0.068 Uiso 1 1 calc R
C22A C 0.6406(2) -0.0013(5) 0.0960(3) 0.0447(13) Uani 1 1 d .
H22A H 0.6353 -0.0685 0.0528 0.067 Uiso 1 1 calc R
H22B H 0.6748 0.0286 0.1042 0.067 Uiso 1 1 calc R
H22C H 0.6167 0.0615 0.0703 0.067 Uiso 1 1 calc R
Ru1B Ru 0.868116(13) -0.03777(3) 0.19024(2) 0.02621(12) Uani 1 1 d .
P1B P 0.92996(5) 0.06549(12) 0.28590(9) 0.0368(3) Uani 1 1 d .
P2B P 0.87971(5) 0.09062(12) 0.08073(9) 0.0346(3) Uani 1 1 d .
C1B C 0.80837(17) -0.1779(4) 0.1668(3) 0.0330(11) Uani 1 1 d .
C2B C 0.82425(17) -0.1539(5) 0.2653(3) 0.0361(12) Uani 1 1 d .
H2BA H 0.8387 -0.2126 0.3154 0.043 Uiso 1 1 calc R
C3B C 0.81470(18) -0.0333(5) 0.2797(4) 0.0406(13) Uani 1 1 d .
H3BA H 0.8204 0.0068 0.3419 0.049 Uiso 1 1 calc R
C4B C 0.79183(17) 0.0177(4) 0.1932(4) 0.0357(11) Uani 1 1 d .
H4BA H 0.7781 0.0997 0.1830 0.043 Uiso 1 1 calc R
C5B C 0.78784(17) -0.0707(5) 0.1235(3) 0.0356(12) Uani 1 1 d .
H5BA H 0.7714 -0.0605 0.0554 0.043 Uiso 1 1 calc R
C6B C 0.92471(18) -0.1738(4) 0.1673(4) 0.0339(11) Uani 1 1 d .
H6BA H 0.9342(18) -0.188(4) 0.234(3) 0.043(14) Uiso 1 1 d .
C7B C 0.89843(17) -0.2696(4) 0.1086(3) 0.0308(11) Uani 1 1 d .
C8B C 0.9156(2) -0.2718(5) 0.0289(3) 0.0469(14) Uani 1 1 d .
H8B H 0.9034 -0.3216 -0.0237 0.056 Uiso 1 1 calc R
C9B C 0.9556(2) -0.1849(6) 0.0380(4) 0.0568(17) Uani 1 1 d .
H9BA H 0.9745 -0.1700 -0.0067 0.068 Uiso 1 1 calc R
C10B C 0.9610(2) -0.1302(5) 0.1198(4) 0.0500(15) Uani 1 1 d .
H10B H 0.9853 -0.0711 0.1435 0.060 Uiso 1 1 calc R
C11B C 0.8076(2) -0.2943(5) 0.1147(4) 0.0471(14) Uani 1 1 d .
C12B C 0.8615(2) -0.3534(5) 0.1337(4) 0.0476(14) Uani 1 1 d .
C13B C 0.7699(3) -0.3738(6) 0.1456(5) 0.074(2) Uani 1 1 d .
H13D H 0.7366 -0.3376 0.1275 0.112 Uiso 1 1 calc R
H13E H 0.7798 -0.3835 0.2138 0.112 Uiso 1 1 calc R
H13F H 0.7690 -0.4511 0.1155 0.112 Uiso 1 1 calc R
C14B C 0.7877(2) -0.2707(6) 0.0077(4) 0.0572(16) Uani 1 1 d .
H14D H 0.7538 -0.2383 -0.0046 0.086 Uiso 1 1 calc R
H14E H 0.7872 -0.3449 -0.0267 0.086 Uiso 1 1 calc R
H14F H 0.8097 -0.2141 -0.0127 0.086 Uiso 1 1 calc R
C15B C 0.8826(3) -0.3935(6) 0.2355(5) 0.0672(19) Uani 1 1 d .
H15D H 0.8898 -0.3241 0.2764 0.101 Uiso 1 1 calc R
H15E H 0.9134 -0.4385 0.2401 0.101 Uiso 1 1 calc R
H15F H 0.8579 -0.4435 0.2550 0.101 Uiso 1 1 calc R
C16B C 0.8582(3) -0.4676(5) 0.0732(5) 0.075(2) Uani 1 1 d .
H16D H 0.8899 -0.5108 0.0916 0.112 Uiso 1 1 calc R
H16E H 0.8516 -0.4460 0.0068 0.112 Uiso 1 1 calc R
H16F H 0.8310 -0.5177 0.0832 0.112 Uiso 1 1 calc R
C17B C 0.9504(2) 0.1918(5) 0.2243(4) 0.0533(15) Uani 1 1 d .
H17C H 0.9324 0.2640 0.2352 0.064 Uiso 1 1 calc R
H17D H 0.9867 0.2053 0.2502 0.064 Uiso 1 1 calc R
C18B C 0.9403(2) 0.1687(5) 0.1192(4) 0.0491(14) Uani 1 1 d .
H18C H 0.9675 0.1198 0.1057 0.059 Uiso 1 1 calc R
H18D H 0.9391 0.2444 0.0851 0.059 Uiso 1 1 calc R
C19B C 0.9160(2) 0.1399(6) 0.3856(4) 0.0564(16) Uani 1 1 d .
H19D H 0.9437 0.1924 0.4145 0.085 Uiso 1 1 calc R
H19E H 0.9114 0.0810 0.4316 0.085 Uiso 1 1 calc R
H19F H 0.8853 0.1863 0.3646 0.085 Uiso 1 1 calc R
C20B C 0.9885(2) -0.0051(6) 0.3462(4) 0.0646(18) Uani 1 1 d .
H20D H 1.0109 0.0540 0.3831 0.097 Uiso 1 1 calc R
H20E H 1.0044 -0.0403 0.3000 0.097 Uiso 1 1 calc R
H20F H 0.9816 -0.0669 0.3879 0.097 Uiso 1 1 calc R
C21B C 0.8357(2) 0.2155(5) 0.0599(4) 0.0483(14) Uani 1 1 d .
H21D H 0.8442 0.2693 0.0140 0.072 Uiso 1 1 calc R
H21E H 0.8380 0.2578 0.1188 0.072 Uiso 1 1 calc R
H21F H 0.8016 0.1859 0.0358 0.072 Uiso 1 1 calc R
C22B C 0.8767(2) 0.0460(5) -0.0391(3) 0.0444(13) Uani 1 1 d .
H22D H 0.8881 0.1111 -0.0724 0.067 Uiso 1 1 calc R
H22E H 0.8421 0.0257 -0.0708 0.067 Uiso 1 1 calc R
H22F H 0.8982 -0.0229 -0.0387 0.067 Uiso 1 1 calc R

loop_
_atom_site_aniso_label
_atom_site_aniso_U_11
_atom_site_aniso_U_22
_atom_site_aniso_U_33
_atom_site_aniso_U_23
_atom_site_aniso_U_13
_atom_site_aniso_U_12
Ru1A 0.0245(2) 0.0263(2) 0.0276(2) 0.00198(15) 0.00667(15) -0.00049(16)
P1A 0.0336(7) 0.0369(8) 0.0316(6) 0.0003(5) 0.0107(5) -0.0075(6)
P2A 0.0340(7) 0.0285(7) 0.0334(6) -0.0007(5) 0.0113(5) 0.0005(6)
C1A 0.019(2) 0.036(3) 0.029(2) 0.000(2) 0.0026(19) -0.003(2)
C2A 0.036(3) 0.037(3) 0.029(2) -0.004(2) 0.006(2) -0.006(2)
C3A 0.038(3) 0.039(3) 0.031(2) 0.010(2) -0.002(2) -0.004(2)
C4A 0.024(3) 0.036(3) 0.051(3) 0.003(2) -0.004(2) 0.001(2)
C5A 0.025(3) 0.036(3) 0.040(3) -0.001(2) 0.005(2) -0.003(2)
C6A 0.028(3) 0.032(3) 0.028(2) 0.002(2) 0.005(2) 0.003(2)
C7A 0.027(2) 0.025(3) 0.028(2) -0.0003(19) 0.0045(19) 0.007(2)
C8A 0.038(3) 0.034(3) 0.034(2) 0.005(2) 0.010(2) 0.008(2)
C9A 0.040(3) 0.042(3) 0.034(3) -0.002(2) -0.004(2) 0.010(3)
C10A 0.030(3) 0.031(3) 0.049(3) -0.008(2) 0.003(2) 0.001(2)
C11A 0.034(3) 0.029(3) 0.031(2) -0.001(2) 0.007(2) -0.006(2)
C12A 0.040(3) 0.022(3) 0.031(2) 0.0028(19) 0.011(2) 0.001(2)
C13A 0.042(3) 0.038(3) 0.045(3) -0.001(2) -0.001(2) -0.014(3)
C14A 0.035(3) 0.049(4) 0.043(3) 0.008(2) 0.015(2) -0.003(3)
C15A 0.038(3) 0.037(3) 0.036(3) -0.008(2) 0.008(2) 0.004(2)
C16A 0.054(3) 0.027(3) 0.047(3) 0.010(2) 0.008(3) -0.001(3)
C17A 0.042(3) 0.041(3) 0.044(3) -0.003(2) 0.007(2) -0.010(3)
C18A 0.039(3) 0.036(3) 0.037(3) -0.008(2) 0.007(2) -0.003(2)
C19A 0.073(4) 0.055(4) 0.044(3) 0.012(3) 0.006(3) -0.029(3)
C20A 0.043(3) 0.060(4) 0.067(4) -0.011(3) 0.029(3) -0.019(3)
C21A 0.054(3) 0.030(3) 0.054(3) -0.002(2) 0.017(3) 0.005(3)
C22A 0.059(4) 0.040(3) 0.042(3) 0.004(2) 0.024(3) 0.007(3)
Ru1B 0.0245(2) 0.0230(2) 0.0320(2) -0.00301(15) 0.00877(16) -0.00185(15)
P1B 0.0319(7) 0.0356(8) 0.0417(7) -0.0090(6) 0.0071(6) -0.0073(6)
P2B 0.0403(8) 0.0267(7) 0.0392(7) 0.0000(5) 0.0145(6) -0.0029(6)
C1B 0.029(3) 0.027(3) 0.046(3) -0.006(2) 0.015(2) -0.008(2)
C2B 0.030(3) 0.041(3) 0.041(3) 0.004(2) 0.015(2) -0.003(2)
C3B 0.036(3) 0.050(4) 0.041(3) -0.013(2) 0.018(2) -0.004(2)
C4B 0.030(3) 0.027(3) 0.053(3) -0.006(2) 0.015(2) 0.002(2)
C5B 0.025(3) 0.044(3) 0.038(3) -0.003(2) 0.009(2) 0.003(2)
C6B 0.033(3) 0.032(3) 0.040(3) -0.001(2) 0.014(2) 0.007(2)
C7B 0.035(3) 0.023(3) 0.036(2) 0.003(2) 0.010(2) 0.012(2)
C8B 0.060(4) 0.043(4) 0.036(3) -0.002(2) 0.011(3) 0.024(3)
C9B 0.059(4) 0.055(4) 0.068(4) 0.025(3) 0.037(3) 0.019(3)
C10B 0.035(3) 0.041(3) 0.080(4) 0.004(3) 0.026(3) 0.004(3)
C11B 0.045(3) 0.030(3) 0.072(4) -0.008(3) 0.025(3) -0.006(3)
C12B 0.050(3) 0.035(3) 0.061(3) -0.006(3) 0.021(3) -0.001(3)
C13B 0.079(5) 0.044(4) 0.114(6) -0.022(4) 0.048(4) -0.028(4)
C14B 0.054(4) 0.057(4) 0.057(4) -0.021(3) 0.007(3) -0.004(3)
C15B 0.082(5) 0.049(4) 0.084(5) 0.022(3) 0.044(4) 0.012(4)
C16B 0.079(5) 0.037(4) 0.113(6) -0.025(4) 0.034(4) -0.001(4)
C17B 0.048(3) 0.045(4) 0.068(4) -0.012(3) 0.018(3) -0.027(3)
C18B 0.054(3) 0.040(3) 0.060(3) -0.001(3) 0.027(3) -0.019(3)
C19B 0.061(4) 0.061(4) 0.047(3) -0.025(3) 0.013(3) -0.022(3)
C20B 0.035(3) 0.067(5) 0.078(4) -0.011(4) -0.012(3) 0.001(3)
C21B 0.067(4) 0.026(3) 0.054(3) 0.004(2) 0.018(3) 0.002(3)
C22B 0.055(4) 0.041(3) 0.039(3) 0.004(2) 0.015(3) 0.004(3)

loop_
_atom_type_symbol
_atom_type_description
_atom_type_scat_dispersion_real
_atom_type_scat_dispersion_imag
_atom_type_scat_source
C C 0.0033 0.0016 'International Tables Vol C Tables 4.2.6.8 and 6.1.1.4'
H H 0.0000 0.0000 'International Tables Vol C Tables 4.2.6.8 and 6.1.1.4'
P P 0.1023 0.0942 'International Tables Vol C Tables 4.2.6.8 and 6.1.1.4'
Ru Ru -1.2594 0.8363 'International Tables Vol C Tables 4.2.6.8 and 6.1.1.4'

loop_
_geom_angle_atom_site_label_1
_geom_angle_atom_site_label_2
_geom_angle_atom_site_label_3
_geom_angle
C4A Ru1A C5A 37.63(18)
C4A Ru1A C3A 36.60(19)
C5A Ru1A C3A 61.47(18)
C4A Ru1A P2A 98.71(15)
C5A Ru1A P2A 95.93(13)
C3A Ru1A P2A 131.24(14)
C4A Ru1A P1A 113.83(14)
C5A Ru1A P1A 151.14(13)
C3A Ru1A P1A 97.87(13)
P2A Ru1A P1A 82.79(5)
C4A Ru1A C2A 61.85(19)
C5A Ru1A C2A 61.32(17)
C3A Ru1A C2A 37.08(18)
P2A Ru1A C2A 157.04(13)
P1A Ru1A C2A 115.28(12)
C4A Ru1A C1A 62.56(18)
C5A Ru1A C1A 36.69(17)
C3A Ru1A C1A 62.22(17)
P2A Ru1A C1A 124.66(11)
P1A Ru1A C1A 152.26(11)
C2A Ru1A C1A 37.29(16)
C4A Ru1A C6A 152.07(19)
C5A Ru1A C6A 117.81(17)
C3A Ru1A C6A 131.52(18)
P2A Ru1A C6A 97.09(12)
P1A Ru1A C6A 90.87(12)
C2A Ru1A C6A 96.67(18)
C1A Ru1A C6A 89.51(17)
C19A P1A C20A 99.8(3)
C19A P1A C17A 99.2(3)
C20A P1A C17A 104.2(3)
C19A P1A Ru1A 118.25(19)
C20A P1A Ru1A 119.7(2)
C17A P1A Ru1A 112.71(16)
C22A P2A C18A 104.0(2)
C22A P2A C21A 99.9(2)
C18A P2A C21A 101.9(3)
C22A P2A Ru1A 122.38(19)
C18A P2A Ru1A 112.40(16)
C21A P2A Ru1A 113.74(18)
C5A C1A C2A 106.0(4)
C5A C1A C11A 125.8(4)
C2A C1A C11A 127.8(4)
C5A C1A Ru1A 69.9(3)
C2A C1A Ru1A 71.1(3)
C11A C1A Ru1A 129.0(3)
C3A C2A C1A 107.7(4)
C3A C2A Ru1A 70.1(3)
C1A C2A Ru1A 71.6(3)
C4A C3A C2A 109.0(4)
C4A C3A Ru1A 70.8(3)
C2A C3A Ru1A 72.8(3)
C3A C4A C5A 107.6(5)
C3A C4A Ru1A 72.6(3)
C5A C4A Ru1A 71.9(3)
C1A C5A C4A 109.6(4)
C1A C5A Ru1A 73.4(3)
C4A C5A Ru1A 70.4(3)
C10A C6A C7A 104.5(4)
C10A C6A Ru1A 114.1(3)
C7A C6A Ru1A 107.7(3)
C8A C7A C6A 107.5(4)
C8A C7A C12A 126.6(4)
C6A C7A C12A 125.5(4)
C7A C8A C9A 109.5(4)
C10A C9A C8A 108.2(4)
C9A C10A C6A 110.0(5)
C1A C11A C14A 108.6(4)
C1A C11A C13A 106.5(4)
C14A C11A C13A 107.7(4)
C1A C11A C12A 113.0(4)
C14A C11A C12A 109.3(4)
C13A C11A C12A 111.7(4)
C7A C12A C16A 110.3(4)
C7A C12A C15A 107.8(4)
C16A C12A C15A 104.8(4)
C7A C12A C11A 111.0(4)
C16A C12A C11A 110.3(4)
C15A C12A C11A 112.4(4)
C18A C17A P1A 111.6(4)
C17A C18A P2A 109.3(3)
C3B Ru1B C4B 36.97(18)
C3B Ru1B C5B 61.87(18)
C4B Ru1B C5B 37.36(17)
C3B Ru1B C1B 62.40(18)
C4B Ru1B C1B 62.50(18)
C5B Ru1B C1B 37.06(18)
C3B Ru1B P2B 130.29(15)
C4B Ru1B P2B 97.76(14)
C5B Ru1B P2B 95.37(14)
C1B Ru1B P2B 124.94(13)
C3B Ru1B C2B 37.02(18)
C4B Ru1B C2B 61.71(19)
C5B Ru1B C2B 61.44(18)
C1B Ru1B C2B 37.15(17)
P2B Ru1B C2B 156.44(13)
C3B Ru1B P1B 97.39(14)
C4B Ru1B P1B 114.74(13)
C5B Ru1B P1B 151.89(13)
C1B Ru1B P1B 150.93(13)
P2B Ru1B P1B 83.89(5)
C2B Ru1B P1B 114.28(13)
C3B Ru1B C6B 133.45(19)
C4B Ru1B C6B 152.57(18)
C5B Ru1B C6B 117.78(18)
C1B Ru1B C6B 90.20(18)
P2B Ru1B C6B 96.12(13)
C2B Ru1B C6B 98.58(18)
P1B Ru1B C6B 90.15(13)
C19B P1B C20B 98.5(3)
C19B P1B C17B 100.9(3)
C20B P1B C17B 103.7(3)
C19B P1B Ru1B 117.88(19)
C20B P1B Ru1B 121.3(2)
C17B P1B Ru1B 111.66(18)
C22B P2B C21B 100.5(2)
C22B P2B C18B 104.6(2)
C21B P2B C18B 101.1(3)
C22B P2B Ru1B 122.36(18)
C21B P2B Ru1B 114.29(18)
C18B P2B Ru1B 111.45(18)
C5B C1B C2B 106.3(4)
C5B C1B C11B 124.0(5)
C2B C1B C11B 129.5(5)
C5B C1B Ru1B 70.3(3)
C2B C1B Ru1B 71.5(3)
C11B C1B Ru1B 127.3(3)
C3B C2B C1B 108.2(4)
C3B C2B Ru1B 69.7(3)
C1B C2B Ru1B 71.4(3)
C4B C3B C2B 108.7(4)
C4B C3B Ru1B 71.5(3)
C2B C3B Ru1B 73.3(3)
C3B C4B C5B 107.8(5)
C3B C4B Ru1B 71.5(3)
C5B C4B Ru1B 71.9(3)
C4B C5B C1B 109.1(4)
C4B C5B Ru1B 70.8(3)
C1B C5B Ru1B 72.6(3)
C10B C6B C7B 105.6(4)
C10B C6B Ru1B 115.1(4)
C7B C6B Ru1B 109.4(3)
C8B C7B C6B 107.1(5)
C8B C7B C12B 126.6(5)
C6B C7B C12B 126.2(4)
C7B C8B C9B 108.8(5)
C10B C9B C8B 108.1(5)
C9B C10B C6B 110.1(5)
C1B C11B C13B 106.6(4)
C1B C11B C14B 108.5(5)
C13B C11B C14B 107.9(5)
C1B C11B C12B 112.3(4)
C13B C11B C12B 112.1(5)
C14B C11B C12B 109.3(4)
C7B C12B C15B 108.1(5)
C7B C12B C16B 109.3(4)
C15B C12B C16B 105.5(5)
C7B C12B C11B 110.6(4)
C15B C12B C11B 114.0(5)
C16B C12B C11B 109.1(5)
C18B C17B P1B 111.3(4)
C17B C18B P2B 108.5(3)

loop_
_geom_bond_atom_site_label_1
_geom_bond_atom_site_label_2
_geom_bond_distance
Ru1A C4A 2.199(5)
Ru1A C5A 2.219(5)
Ru1A C3A 2.222(5)
Ru1A P2A 2.2513(13)
Ru1A P1A 2.2557(13)
Ru1A C2A 2.258(5)
Ru1A C1A 2.265(5)
Ru1A C6A 2.276(5)
P1A C19A 1.833(5)
P1A C20A 1.834(5)
P1A C17A 1.871(5)
P2A C22A 1.825(5)
P2A C18A 1.837(5)
P2A C21A 1.839(5)
C1A C5A 1.412(7)
C1A C2A 1.446(6)
C1A C11A 1.517(6)
C2A C3A 1.425(7)
C3A C4A 1.388(7)
C4A C5A 1.425(7)
C6A C10A 1.449(6)
C6A C7A 1.471(6)
C7A C8A 1.374(6)
C7A C12A 1.523(6)
C8A C9A 1.427(7)
C9A C10A 1.352(7)
C11A C14A 1.541(6)
C11A C13A 1.543(6)
C11A C12A 1.595(7)
C12A C16A 1.534(6)
C12A C15A 1.545(6)
C17A C18A 1.524(6)
Ru1B C3B 2.206(5)
Ru1B C4B 2.207(5)
Ru1B C5B 2.221(5)
Ru1B C1B 2.252(4)
Ru1B P2B 2.2522(13)
Ru1B C2B 2.253(5)
Ru1B P1B 2.2532(13)
Ru1B C6B 2.276(5)
P1B C19B 1.815(5)
P1B C20B 1.824(6)
P1B C17B 1.855(5)
P2B C22B 1.818(5)
P2B C21B 1.839(5)
P2B C18B 1.852(5)
C1B C5B 1.422(7)
C1B C2B 1.435(6)
C1B C11B 1.523(7)
C2B C3B 1.416(7)
C3B C4B 1.399(7)
C4B C5B 1.418(7)
C6B C10B 1.443(7)
C6B C7B 1.463(7)
C7B C8B 1.370(6)
C7B C12B 1.503(7)
C8B C9B 1.461(8)
C9B C10B 1.330(8)
C11B C13B 1.527(8)
C11B C14B 1.559(8)
C11B C12B 1.590(8)
C12B C15B 1.538(8)
C12B C16B 1.560(8)
C17B C18B 1.526(7)
